data_2311871
loop_
_publ_author_name
'Geiger, H. Cristina'
'Zick, Patricia L.'
'Roberts, William R.'
'Geiger, David K.'

_publ_section_title
;
 Synthesis and characterization of a novel long-alkyl-chain
 ester-substituted benzimidazole gelator and its octan-1-ol solvate.
;
_journal_coeditor_code EG3217
_journal_issue 'Pt 4'
_journal_name_full 'Acta crystallographica. Section C, Structural chemistry'
_journal_page_first 350
_journal_page_last 356
_journal_paper_doi 10.1107/S2053229617004314
_journal_volume 73
_journal_year 2017
_chemical_formula_iupac 'C22 H26 N2 O3, C8 H18 O'
_chemical_formula_moiety 'C22 H26 N2 O3, C8 H18 O'
_chemical_formula_sum 'C30 H44 N2 O4'
_chemical_formula_weight 496.67
_chemical_name_common PLZ03102016
_chemical_name_systematic
;
Methyl 8-[4-(1<i>H</i>-benzimidazol-2-yl)phenoxy]octanoate octan-1-ol
monosolvate
;
_space_group_crystal_system triclinic
_space_group_IT_number 2
_space_group_name_Hall '-P 1'
_space_group_name_H-M_alt 'P -1'
_atom_sites_solution_hydrogens mixed
_atom_sites_solution_primary direct
_atom_sites_solution_secondary difmap
_cell_angle_alpha 74.490(6)
_cell_angle_beta 78.452(6)
_cell_angle_gamma 76.849(6)
_cell_formula_units_Z 2
_cell_length_a 9.2021(17)
_cell_length_b 10.2022(16)
_cell_length_c 16.532(3)
_cell_measurement_reflns_used 5163
_cell_measurement_temperature 200.(2)
_cell_measurement_theta_max 24.1075
_cell_measurement_theta_min 2.1982
_cell_volume 1440.2(4)
_computing_cell_refinement
;
APEX2 (Bruker, 2013)
;
_computing_data_collection
;
APEX2 (Bruker, 2013)
;
_computing_data_reduction
;
SAINT (Bruker, 2013)
;
_computing_molecular_graphics
;
PLATON (Spek, 2009) and Mercury (Macrae <i>et al.</i>, 2006)
;
_computing_publication_material
;
publCIF (Westrip, 2010)
;
_computing_structure_refinement
;
SHELXL2014 (Sheldrick, 2015)
;
_computing_structure_solution
;
SHELXS97 (Sheldrick, 2008)
;
_diffrn_ambient_temperature 200.(2)
_diffrn_detector_area_resol_mean 8.3330
_diffrn_measured_fraction_theta_full 0.988
_diffrn_measured_fraction_theta_max 0.988
_diffrn_measurement_device_type 'Bruker SMART X2S benchtop'
_diffrn_measurement_method \w
_diffrn_radiation_monochromator 'doubly curved silicon crystal'
_diffrn_radiation_type MoKa
_diffrn_radiation_wavelength 0.71073
_diffrn_reflns_av_R_equivalents 0.0320
_diffrn_reflns_limit_h_max 10
_diffrn_reflns_limit_h_min -10
_diffrn_reflns_limit_k_max 11
_diffrn_reflns_limit_k_min -12
_diffrn_reflns_limit_l_max 19
_diffrn_reflns_limit_l_min -14
_diffrn_reflns_number 13949
_diffrn_reflns_theta_full 25.02
_diffrn_reflns_theta_max 25.02
_diffrn_reflns_theta_min 2.30
_exptl_absorpt_coefficient_mu 0.075
_exptl_absorpt_correction_T_max 0.99
_exptl_absorpt_correction_T_min 0.93
_exptl_absorpt_correction_type multi-scan
_exptl_absorpt_process_details
;
(SADABS; Bruker, 2013)
;
_exptl_crystal_colour 'clear colourless'
_exptl_crystal_density_diffrn 1.145
_exptl_crystal_density_method 'not measured'
_exptl_crystal_description plate
_exptl_crystal_F_000 540
_exptl_crystal_size_max 0.800
_exptl_crystal_size_mid 0.600
_exptl_crystal_size_min 0.100
_refine_diff_density_max 0.185
_refine_diff_density_min -0.166
_refine_ls_extinction_coef 0.0108(16)
_refine_ls_extinction_method
;
SHELXL2014 (Sheldrick, 2015)
;
_refine_ls_goodness_of_fit_ref 1.031
_refine_ls_hydrogen_treatment mixed
_refine_ls_matrix_type full
_refine_ls_number_parameters 381
_refine_ls_number_reflns 5023
_refine_ls_number_restraints 3
_refine_ls_restrained_S_all 1.031
_refine_ls_R_factor_all 0.0664
_refine_ls_R_factor_gt 0.0456
_refine_ls_shift/su_max 0.001
_refine_ls_shift/su_mean 0.000
_refine_ls_structure_factor_coef Fsqd
_refine_ls_weighting_details 'w=1/[\s^2^(Fo^2^)+(0.0617P)^2^+0.2226P] where P=(Fo^2^+2Fc^2^)/3'
_refine_ls_weighting_scheme calc
_refine_ls_wR_factor_gt 0.1143
_refine_ls_wR_factor_ref 0.1280
_reflns_number_gt 3677
_reflns_number_total 5023
_reflns_threshold_expression 'I > 2\s(I)'
_cod_data_source_file eg3217sup1.cif
_cod_data_source_block I
_cod_original_cell_volume 1440.2(5)
_cod_database_code 2311871

loop_
_space_group_symop_operation_xyz
'x, y, z'
'-x, -y, -z'

loop_
_atom_site_type_symbol
_atom_site_label
_atom_site_fract_x
_atom_site_fract_y
_atom_site_fract_z
_atom_site_U_iso_or_equiv
_atom_site_adp_type
_atom_site_calc_flag
_atom_site_occupancy
_atom_site_disorder_assembly
_atom_site_disorder_group
O O1 0.84209(13) 0.96487(11) 0.88862(8) 0.0564(3) Uani d 1.0 . .
O O2 0.70722(14) 1.89008(11) 1.14286(8) 0.0598(3) Uani d 1.0 . .
O O3 0.86421(14) 1.69407(12) 1.19013(8) 0.0607(4) Uani d 1.0 . .
O O4 0.30350(18) 0.71420(16) 0.74084(9) 0.0757(4) Uani d 1.0 . .
H H4A 0.399(3) 0.659(3) 0.7402(16) 0.110(9) Uiso d 1.0 . .
N N1 0.60064(15) 0.53308(13) 0.74272(8) 0.0469(3) Uani d 1.0 . .
N N2 0.84324(17) 0.43573(14) 0.74782(9) 0.0459(3) Uani d 1.0 . .
H H2 0.932(2) 0.4209(18) 0.7602(11) 0.058(6) Uiso d 1.0 . .
C C1 0.63135(19) 0.40825(17) 0.71763(10) 0.0468(4) Uani d 1.0 . .
C C2 0.78231(19) 0.34600(16) 0.72089(9) 0.0456(4) Uani d 1.0 . .
C C3 0.8444(2) 0.21897(18) 0.70015(11) 0.0580(5) Uani d 1.0 . .
H H3 0.9476 0.1784 0.7024 0.07 Uiso calc 1.0 . .
C C4 0.7488(3) 0.1555(2) 0.67632(12) 0.0662(6) Uani d 1.0 . .
H H4 0.7866 0.0684 0.6621 0.079 Uiso calc 1.0 . .
C C5 0.5980(3) 0.2156(2) 0.67245(12) 0.0682(6) Uani d 1.0 . .
H H5 0.5356 0.1688 0.6552 0.082 Uiso calc 1.0 . .
C C6 0.5364(2) 0.3412(2) 0.69297(11) 0.0611(5) Uani d 1.0 . .
H H6 0.433 0.3809 0.6905 0.073 Uiso calc 1.0 . .
C C7 0.73012(18) 0.54517(15) 0.76063(9) 0.0410(4) Uani d 1.0 . .
C C8 0.75575(18) 0.65893(15) 0.79120(9) 0.0403(4) Uani d 1.0 . .
C C9 0.90130(19) 0.67082(17) 0.79719(11) 0.0506(4) Uani d 1.0 . .
H H9 0.985 0.6058 0.7793 0.061 Uiso calc 1.0 . .
C C10 0.92574(19) 0.77449(17) 0.82845(11) 0.0532(4) Uani d 1.0 . .
H H10 1.0258 0.7811 0.8314 0.064 Uiso calc 1.0 . .
C C11 0.80424(18) 0.87005(16) 0.85584(10) 0.0443(4) Uani d 1.0 . .
C C12 0.65882(18) 0.86278(16) 0.84867(10) 0.0466(4) Uani d 1.0 . .
H H12 0.5757 0.9291 0.8657 0.056 Uiso calc 1.0 . .
C C13 0.63547(18) 0.75799(16) 0.81641(10) 0.0451(4) Uani d 1.0 . .
H H13 0.5357 0.7536 0.8114 0.054 Uiso calc 1.0 . .
C C14 0.72612(19) 1.07094(16) 0.91674(11) 0.0475(4) Uani d 1.0 . .
H H14A 0.6514 1.0292 0.9626 0.057 Uiso calc 1.0 . .
H H14B 0.6731 1.1289 0.8692 0.057 Uiso calc 1.0 . .
C C15 0.8051(2) 1.15647(17) 0.94888(11) 0.0509(4) Uani d 1.0 . .
H H15A 0.8865 1.1883 0.9038 0.061 Uiso calc 1.0 . .
H H15B 0.8527 1.0971 0.9981 0.061 Uiso calc 1.0 . .
C C16 0.70180(19) 1.28240(16) 0.97557(11) 0.0470(4) Uani d 1.0 . .
H H16A 0.659 1.3453 0.9257 0.056 Uiso calc 1.0 . .
H H16B 0.6171 1.2518 1.0185 0.056 Uiso calc 1.0 . .
C C17 0.7843(2) 1.36046(18) 1.01216(13) 0.0608(5) Uani d 1.0 . .
H H17A 0.8229 1.2974 1.0633 0.073 Uiso calc 1.0 . .
H H17B 0.8729 1.3846 0.9701 0.073 Uiso calc 1.0 . .
C C18 0.69371(19) 1.49118(16) 1.03617(10) 0.0473(4) Uani d 1.0 . .
H H18A 0.6012 1.4692 1.0751 0.057 Uiso calc 1.0 . .
H H18B 0.6622 1.5581 0.9844 0.057 Uiso calc 1.0 . .
C C19 0.7784(2) 1.55899(18) 1.07856(13) 0.0567(5) Uani d 1.0 . .
H H19A 0.8018 1.4951 1.1329 0.068 Uiso calc 1.0 . .
H H19B 0.8754 1.5729 1.0419 0.068 Uiso calc 1.0 . .
C C20 0.6945(2) 1.69577(17) 1.09593(11) 0.0521(4) Uani d 1.0 . .
H H20A 0.683 1.7629 1.0409 0.062 Uiso calc 1.0 . .
H H20B 0.5921 1.6842 1.1258 0.062 Uiso calc 1.0 . .
C C21 0.76678(18) 1.75583(16) 1.14742(10) 0.0447(4) Uani d 1.0 . .
C C22 0.7634(2) 1.9581(2) 1.19342(14) 0.0723(6) Uani d 1.0 . .
H H22A 0.8706 1.9604 1.1729 0.108 Uiso calc 1.0 . .
H H22B 0.7511 1.9071 1.2529 0.108 Uiso calc 1.0 . .
H H22C 0.7067 2.0529 1.1887 0.108 Uiso calc 1.0 . .
C C23 0.2834(5) 0.7949(5) 0.6597(3) 0.0857(13) Uani d 0.891(7) A 1
H H23A 0.3517 0.863 0.6429 0.103 Uiso calc 0.891(7) A 1
H H23B 0.1784 0.8472 0.6615 0.103 Uiso calc 0.891(7) A 1
C C24 0.3137(5) 0.7109(3) 0.59272(16) 0.0823(11) Uani d 0.891(7) A 1
H H24A 0.3033 0.7757 0.5368 0.099 Uiso calc 0.891(7) A 1
H H24B 0.4196 0.661 0.5901 0.099 Uiso calc 0.891(7) A 1
C C25 0.2134(4) 0.6076(3) 0.6065(3) 0.0744(10) Uani d 0.891(7) A 1
H H25A 0.2207 0.545 0.6633 0.089 Uiso calc 0.891(7) A 1
H H25B 0.1078 0.6579 0.6067 0.089 Uiso calc 0.891(7) A 1
C C33 0.323(4) 0.788(5) 0.640(3) 0.0857(13) Uani d 0.109(7) A 2
H H33A 0.3191 0.889 0.6313 0.103 Uiso calc 0.109(7) A 2
H H33B 0.421 0.748 0.6106 0.103 Uiso calc 0.109(7) A 2
C C34 0.195(4) 0.763(2) 0.6059(16) 0.083(9) Uani d 0.109(7) A 2
H H34A 0.1017 0.819 0.6303 0.1 Uiso calc 0.109(7) A 2
H H34B 0.2093 0.8038 0.544 0.1 Uiso calc 0.109(7) A 2
C C35 0.163(4) 0.624(3) 0.617(3) 0.0744(10) Uani d 0.109(7) A 2
H H35A 0.0519 0.6343 0.6215 0.089 Uiso calc 0.109(7) A 2
H H35B 0.1895 0.5696 0.6734 0.089 Uiso calc 0.109(7) A 2
C C26 0.2471(3) 0.5223(3) 0.54287(13) 0.0858(7) Uani d 1.0 . .
H H26A 0.2175 0.5828 0.4888 0.103 Uiso calc 1.0 A 1
H H26B 0.3578 0.4906 0.5329 0.103 Uiso calc 1.0 A 1
C C27 0.1752(3) 0.4003(2) 0.56313(14) 0.0869(7) Uani d 1.0 . .
H H27A 0.2002 0.3402 0.6183 0.104 Uiso calc 1.0 B 1
H H27B 0.0642 0.4307 0.569 0.104 Uiso calc 1.0 B 1
C C28 0.2243(13) 0.3201(11) 0.4975(5) 0.083(2) Uani d 0.638(13) C 1
H H28A 0.3357 0.2948 0.49 0.099 Uiso calc 0.638(13) C 1
H H28B 0.1955 0.3802 0.4432 0.099 Uiso calc 0.638(13) C 1
C C29 0.1581(10) 0.1850(5) 0.5163(2) 0.087(2) Uani d 0.638(13) C 1
H H29A 0.19 0.1238 0.5697 0.104 Uiso calc 0.638(13) C 1
H H29B 0.0467 0.2102 0.5262 0.104 Uiso calc 0.638(13) C 1
C C30 0.2015(13) 0.1055(8) 0.4501(5) 0.121(3) Uani d 0.638(13) C 1
H H30A 0.3102 0.0686 0.445 0.181 Uiso calc 0.638(13) C 1
H H30B 0.1773 0.1662 0.3957 0.181 Uiso calc 0.638(13) C 1
H H30C 0.146 0.0289 0.4655 0.181 Uiso calc 0.638(13) C 1
C C38 0.195(3) 0.303(3) 0.4942(15) 0.160(12) Uani d 0.362(13) C 2
H H38A 0.0954 0.2849 0.4918 0.192 Uiso calc 0.362(13) C 2
H H38B 0.2337 0.3552 0.4371 0.192 Uiso calc 0.362(13) C 2
C C39 0.282(3) 0.1926(14) 0.5123(7) 0.142(6) Uani d 0.362(13) C 2
H H39A 0.2405 0.1381 0.5678 0.17 Uiso calc 0.362(13) C 2
H H39B 0.3802 0.2107 0.518 0.17 Uiso calc 0.362(13) C 2
C C40 0.308(2) 0.1051(15) 0.4433(10) 0.132(5) Uani d 0.362(13) C 2
H H40A 0.2462 0.0328 0.4632 0.199 Uiso calc 0.362(13) C 2
H H40B 0.4146 0.0623 0.4339 0.199 Uiso calc 0.362(13) C 2
H H40C 0.2786 0.1659 0.39 0.199 Uiso calc 0.362(13) C 2

loop_
_atom_site_aniso_label
_atom_site_aniso_U_11
_atom_site_aniso_U_22
_atom_site_aniso_U_33
_atom_site_aniso_U_12
_atom_site_aniso_U_13
_atom_site_aniso_U_23
O1 0.0460(7) 0.0514(7) 0.0809(8) -0.0002(5) -0.0155(6) -0.0336(6)
O2 0.0633(8) 0.0470(7) 0.0772(8) -0.0002(6) -0.0255(7) -0.0252(6)
O3 0.0554(8) 0.0570(7) 0.0766(8) -0.0007(6) -0.0278(7) -0.0223(6)
O4 0.0621(10) 0.0867(10) 0.0775(10) 0.0025(8) -0.0151(8) -0.0280(8)
N1 0.0427(8) 0.0496(8) 0.0501(8) -0.0063(6) -0.0092(6) -0.0148(6)
N2 0.0408(9) 0.0464(8) 0.0512(8) 0.0005(6) -0.0109(7) -0.0167(6)
C1 0.0502(10) 0.0494(10) 0.0417(8) -0.0104(8) -0.0067(7) -0.0110(7)
C2 0.0541(11) 0.0441(9) 0.0392(8) -0.0097(8) -0.0066(7) -0.0103(7)
C3 0.0677(13) 0.0492(10) 0.0563(10) -0.0017(9) -0.0080(9) -0.0196(8)
C4 0.0936(17) 0.0520(11) 0.0575(11) -0.0168(11) -0.0074(11) -0.0202(9)
C5 0.0877(16) 0.0669(13) 0.0629(12) -0.0330(12) -0.0119(11) -0.0206(10)
C6 0.0614(12) 0.0671(12) 0.0622(11) -0.0211(10) -0.0129(9) -0.0170(9)
C7 0.0419(9) 0.0417(8) 0.0368(8) -0.0019(7) -0.0059(7) -0.0092(6)
C8 0.0411(9) 0.0413(8) 0.0374(8) -0.0031(7) -0.0076(7) -0.0099(7)
C9 0.0400(10) 0.0536(10) 0.0619(10) 0.0040(8) -0.0116(8) -0.0276(8)
C10 0.0379(9) 0.0576(10) 0.0702(11) -0.0001(8) -0.0153(8) -0.0270(9)
C11 0.0445(10) 0.0418(9) 0.0482(9) -0.0038(7) -0.0106(7) -0.0137(7)
C12 0.0365(9) 0.0440(9) 0.0585(10) -0.0009(7) -0.0036(7) -0.0185(8)
C13 0.0364(9) 0.0454(9) 0.0547(9) -0.0050(7) -0.0074(7) -0.0151(7)
C14 0.0454(10) 0.0423(9) 0.0550(10) -0.0031(7) -0.0055(8) -0.0176(7)
C15 0.0496(10) 0.0466(9) 0.0602(10) -0.0056(8) -0.0127(8) -0.0182(8)
C16 0.0448(10) 0.0460(9) 0.0527(9) -0.0072(7) -0.0075(7) -0.0163(7)
C17 0.0507(11) 0.0544(10) 0.0886(13) -0.0015(8) -0.0234(10) -0.0330(10)
C18 0.0450(10) 0.0474(9) 0.0523(9) -0.0069(8) -0.0112(8) -0.0150(7)
C19 0.0440(10) 0.0532(10) 0.0822(13) -0.0043(8) -0.0151(9) -0.0309(9)
C20 0.0523(11) 0.0517(10) 0.0559(10) -0.0031(8) -0.0176(8) -0.0173(8)
C21 0.0407(9) 0.0437(9) 0.0493(9) -0.0056(7) -0.0050(7) -0.0133(7)
C22 0.0754(15) 0.0601(12) 0.0967(15) -0.0089(10) -0.0220(12) -0.0401(11)
C23 0.096(3) 0.0718(16) 0.087(3) -0.013(2) -0.020(2) -0.0117(18)
C24 0.095(3) 0.083(2) 0.0648(15) -0.0264(19) -0.0137(15) -0.0020(13)
C25 0.075(3) 0.0791(16) 0.0644(18) -0.0075(17) -0.0106(19) -0.0145(12)
C33 0.096(3) 0.0718(16) 0.087(3) -0.013(2) -0.020(2) -0.0117(18)
C34 0.09(2) 0.064(14) 0.094(16) -0.015(13) -0.042(15) 0.009(11)
C35 0.075(3) 0.0791(16) 0.0644(18) -0.0075(17) -0.0106(19) -0.0145(12)
C26 0.0922(18) 0.1069(19) 0.0600(13) -0.0280(15) -0.0104(12) -0.0150(12)
C27 0.109(2) 0.0861(16) 0.0642(13) -0.0131(14) -0.0149(13) -0.0181(12)
C28 0.114(4) 0.077(4) 0.054(3) -0.013(3) -0.002(3) -0.021(3)
C29 0.123(5) 0.070(3) 0.066(2) -0.012(3) -0.011(3) -0.0196(19)
C30 0.173(8) 0.093(3) 0.094(4) -0.010(5) -0.006(5) -0.041(3)
C38 0.21(2) 0.14(2) 0.149(14) -0.011(16) -0.088(14) -0.042(12)
C39 0.170(16) 0.125(10) 0.122(8) -0.030(9) -0.038(9) 0.000(7)
C40 0.180(14) 0.101(7) 0.113(7) -0.013(10) 0.008(11) -0.052(6)

loop_
_atom_type_symbol
_atom_type_description
_atom_type_scat_dispersion_real
_atom_type_scat_dispersion_imag
_atom_type_scat_source
C C 0.0033 0.0016 'International Tables Vol C Tables 4.2.6.8 and 6.1.1.4'
H H 0.0000 0.0000 'International Tables Vol C Tables 4.2.6.8 and 6.1.1.4'
N N 0.0061 0.0033 'International Tables Vol C Tables 4.2.6.8 and 6.1.1.4'
O O 0.0106 0.0060 'International Tables Vol C Tables 4.2.6.8 and 6.1.1.4'

loop_
_geom_angle_atom_site_label_1
_geom_angle_atom_site_label_2
_geom_angle_atom_site_label_3
_geom_angle
C11 O1 C14 119.68(13)
C21 O2 C22 116.64(14)
C23 O4 H4A 110.8(16)
C33 O4 H4A 96.(2)
C7 N1 C1 104.99(13)
C7 N2 C2 107.65(14)
C7 N2 H2 126.0(12)
C2 N2 H2 125.9(12)
N1 C1 C2 110.31(14)
N1 C1 C6 130.43(16)
C2 C1 C6 119.25(16)
N2 C2 C3 132.15(17)
N2 C2 C1 104.98(14)
C3 C2 C1 122.87(16)
C4 C3 C2 116.66(18)
C4 C3 H3 121.7
C2 C3 H3 121.7
C3 C4 C5 121.54(18)
C3 C4 H4 119.2
C5 C4 H4 119.2
C6 C5 C4 121.88(18)
C6 C5 H5 119.1
C4 C5 H5 119.1
C5 C6 C1 117.79(19)
C5 C6 H6 121.1
C1 C6 H6 121.1
N1 C7 N2 112.07(14)
N1 C7 C8 125.98(14)
N2 C7 C8 121.95(14)
C13 C8 C9 117.82(15)
C13 C8 C7 121.15(15)
C9 C8 C7 121.02(14)
C10 C9 C8 121.33(15)
C10 C9 H9 119.3
C8 C9 H9 119.3
C9 C10 C11 120.19(16)
C9 C10 H10 119.9
C11 C10 H10 119.9
O1 C11 C12 125.45(15)
O1 C11 C10 114.85(14)
C12 C11 C10 119.69(15)
C11 C12 C13 119.60(15)
C11 C12 H12 120.2
C13 C12 H12 120.2
C12 C13 C8 121.31(15)
C12 C13 H13 119.3
C8 C13 H13 119.3
O1 C14 C15 106.08(13)
O1 C14 H14A 110.5
C15 C14 H14A 110.5
O1 C14 H14B 110.5
C15 C14 H14B 110.5
H14A C14 H14B 108.7
C14 C15 C16 114.12(14)
C14 C15 H15A 108.7
C16 C15 H15A 108.7
C14 C15 H15B 108.7
C16 C15 H15B 108.7
H15A C15 H15B 107.6
C17 C16 C15 112.17(14)
C17 C16 H16A 109.2
C15 C16 H16A 109.2
C17 C16 H16B 109.2
C15 C16 H16B 109.2
H16A C16 H16B 107.9
C18 C17 C16 116.17(15)
C18 C17 H17A 108.2
C16 C17 H17A 108.2
C18 C17 H17B 108.2
C16 C17 H17B 108.2
H17A C17 H17B 107.4
C17 C18 C19 113.83(14)
C17 C18 H18A 108.8
C19 C18 H18A 108.8
C17 C18 H18B 108.8
C19 C18 H18B 108.8
H18A C18 H18B 107.7
C20 C19 C18 114.43(14)
C20 C19 H19A 108.7
C18 C19 H19A 108.7
C20 C19 H19B 108.7
C18 C19 H19B 108.7
H19A C19 H19B 107.6
C21 C20 C19 115.35(14)
C21 C20 H20A 108.4
C19 C20 H20A 108.4
C21 C20 H20B 108.4
C19 C20 H20B 108.4
H20A C20 H20B 107.5
O3 C21 O2 122.44(15)
O3 C21 C20 125.97(15)
O2 C21 C20 111.57(14)
O2 C22 H22A 109.5
O2 C22 H22B 109.5
H22A C22 H22B 109.5
O2 C22 H22C 109.5
H22A C22 H22C 109.5
H22B C22 H22C 109.5
O4 C23 C24 113.4(4)
O4 C23 H23A 108.9
C24 C23 H23A 108.9
O4 C23 H23B 108.9
C24 C23 H23B 108.9
H23A C23 H23B 107.7
C25 C24 C23 115.6(3)
C25 C24 H24A 108.4
C23 C24 H24A 108.4
C25 C24 H24B 108.4
C23 C24 H24B 108.4
H24A C24 H24B 107.4
C26 C25 C24 115.4(3)
C26 C25 H25A 108.4
C24 C25 H25A 108.4
C26 C25 H25B 108.4
C24 C25 H25B 108.4
H25A C25 H25B 107.5
C34 C33 O4 106.(3)
C34 C33 H33A 110.5
O4 C33 H33A 110.5
C34 C33 H33B 110.5
O4 C33 H33B 110.5
H33A C33 H33B 108.6
C35 C34 C33 123.(2)
C35 C34 H34A 106.7
C33 C34 H34A 106.7
C35 C34 H34B 106.7
C33 C34 H34B 106.7
H34A C34 H34B 106.6
C34 C35 C26 121.(3)
C34 C35 H35A 107.1
C26 C35 H35A 107.1
C34 C35 H35B 107.1
C26 C35 H35B 107.1
H35A C35 H35B 106.8
C27 C26 C25 117.3(2)
C27 C26 C35 108.7(9)
C27 C26 H26A 108.0
C25 C26 H26A 108.0
C27 C26 H26B 108.0
C25 C26 H26B 108.0
H26A C26 H26B 107.2
C28 C27 C26 112.1(5)
C26 C27 C38 121.6(10)
C28 C27 H27A 109.2
C26 C27 H27A 109.2
C28 C27 H27B 109.2
C26 C27 H27B 109.2
H27A C27 H27B 107.9
C27 C28 C29 115.2(5)
C27 C28 H28A 108.5
C29 C28 H28A 108.5
C27 C28 H28B 108.5
C29 C28 H28B 108.5
H28A C28 H28B 107.5
C30 C29 C28 116.2(5)
C30 C29 H29A 108.2
C28 C29 H29A 108.2
C30 C29 H29B 108.2
C28 C29 H29B 108.2
H29A C29 H29B 107.4
C29 C30 H30A 109.5
C29 C30 H30B 109.5
H30A C30 H30B 109.5
C29 C30 H30C 109.5
H30A C30 H30C 109.5
H30B C30 H30C 109.5
C39 C38 C27 113.(2)
C39 C38 H38A 109.0
C27 C38 H38A 109.0
C39 C38 H38B 109.0
C27 C38 H38B 109.0
H38A C38 H38B 107.8
C38 C39 C40 112.5(17)
C38 C39 H39A 109.1
C40 C39 H39A 109.1
C38 C39 H39B 109.1
C40 C39 H39B 109.1
H39A C39 H39B 107.8
C39 C40 H40A 109.5
C39 C40 H40B 109.5
H40A C40 H40B 109.5
C39 C40 H40C 109.5
H40A C40 H40C 109.5
H40B C40 H40C 109.5

loop_
_geom_bond_atom_site_label_1
_geom_bond_atom_site_label_2
_geom_bond_distance
O1 C11 1.3639(19)
O1 C14 1.4390(19)
O2 C21 1.3423(19)
O2 C22 1.447(2)
O3 C21 1.2074(19)
O4 C23 1.397(5)
O4 C33 1.63(5)
O4 H4A 0.93(3)
N1 C7 1.323(2)
N1 C1 1.395(2)
N2 C7 1.373(2)
N2 C2 1.379(2)
N2 H2 0.852(19)
C1 C2 1.395(2)
C1 C6 1.401(2)
C2 C3 1.395(2)
C3 C4 1.372(3)
C3 H3 0.95
C4 C5 1.391(3)
C4 H4 0.95
C5 C6 1.380(3)
C5 H5 0.95
C6 H6 0.95
C7 C8 1.464(2)
C8 C13 1.397(2)
C8 C9 1.397(2)
C9 C10 1.372(2)
C9 H9 0.95
C10 C11 1.394(2)
C10 H10 0.95
C11 C12 1.387(2)
C12 C13 1.389(2)
C12 H12 0.95
C13 H13 0.95
C14 C15 1.504(2)
C14 H14A 0.99
C14 H14B 0.99
C15 C16 1.526(2)
C15 H15A 0.99
C15 H15B 0.99
C16 C17 1.514(2)
C16 H16A 0.99
C16 H16B 0.99
C17 C18 1.509(2)
C17 H17A 0.99
C17 H17B 0.99
C18 C19 1.516(2)
C18 H18A 0.99
C18 H18B 0.99
C19 C20 1.504(2)
C19 H19A 0.99
C19 H19B 0.99
C20 C21 1.494(2)
C20 H20A 0.99
C20 H20B 0.99
C22 H22A 0.98
C22 H22B 0.98
C22 H22C 0.98
C23 C24 1.522(5)
C23 H23A 0.99
C23 H23B 0.99
C24 C25 1.498(4)
C24 H24A 0.99
C24 H24B 0.99
C25 C26 1.482(4)
C25 H25A 0.99
C25 H25B 0.99
C33 C34 1.502(19)
C33 H33A 0.99
C33 H33B 0.99
C34 C35 1.470(18)
C34 H34A 0.99
C34 H34B 0.99
C35 C26 1.77(3)
C35 H35A 0.99
C35 H35B 0.99
C26 C27 1.472(3)
C26 H26A 0.99
C26 H26B 0.99
C27 C28 1.469(10)
C27 C38 1.66(3)
C27 H27A 0.99
C27 H27B 0.99
C28 C29 1.563(15)
C28 H28A 0.99
C28 H28B 0.99
C29 C30 1.473(8)
C29 H29A 0.99
C29 H29B 0.99
C30 H30A 0.98
C30 H30B 0.98
C30 H30C 0.98
C38 C39 1.23(3)
C38 H38A 0.99
C38 H38B 0.99
C39 C40 1.579(18)
C39 H39A 0.99
C39 H39B 0.99
C40 H40A 0.98
C40 H40B 0.98
C40 H40C 0.98

loop_
_geom_hbond_atom_site_label_D
_geom_hbond_atom_site_label_H
_geom_hbond_atom_site_label_A
_geom_hbond_site_symmetry_A
_geom_hbond_distance_DH
_geom_hbond_distance_HA
_geom_hbond_distance_DA
_geom_hbond_angle_DHA
_geom_hbond_publ_flag
O4 H4A N1 . 0.93(3) 2.01(3) 2.932(2) 178.(2) y
N2 H2 O3 2_777 0.852(19) 2.161(19) 2.968(2) 158.1(16) y
C14 H14B Cg(Bz) 1_565 0.99 2.85 3.731(2) 149 y
C16 H16A Cg(Im) 1_565 0.99 2.99 3.837(2) 145 y
C18 H18B Cg(Ph) 1_565 0.99 3.11 3.9394(18) 143 y

loop_
_geom_torsion_atom_site_label_1
_geom_torsion_atom_site_label_2
_geom_torsion_atom_site_label_3
_geom_torsion_atom_site_label_4
_geom_torsion
C7 N1 C1 C2 -0.04(17)
C7 N1 C1 C6 178.66(16)
C7 N2 C2 C3 -178.86(17)
C7 N2 C2 C1 0.74(17)
N1 C1 C2 N2 -0.44(17)
C6 C1 C2 N2 -179.31(14)
N1 C1 C2 C3 179.21(14)
C6 C1 C2 C3 0.3(2)
N2 C2 C3 C4 179.13(16)
C1 C2 C3 C4 -0.4(2)
C2 C3 C4 C5 0.5(3)
C3 C4 C5 C6 -0.6(3)
C4 C5 C6 C1 0.5(3)
N1 C1 C6 C5 -178.96(16)
C2 C1 C6 C5 -0.3(2)
C1 N1 C7 N2 0.53(17)
C1 N1 C7 C8 -179.08(14)
C2 N2 C7 N1 -0.83(18)
C2 N2 C7 C8 178.80(13)
N1 C7 C8 C13 9.6(2)
N2 C7 C8 C13 -169.95(14)
N1 C7 C8 C9 -171.26(15)
N2 C7 C8 C9 9.2(2)
C13 C8 C9 C10 1.3(2)
C7 C8 C9 C10 -177.79(15)
C8 C9 C10 C11 0.6(3)
C14 O1 C11 C12 -2.0(2)
C14 O1 C11 C10 178.29(14)
C9 C10 C11 O1 177.56(15)
C9 C10 C11 C12 -2.2(3)
O1 C11 C12 C13 -177.98(14)
C10 C11 C12 C13 1.8(2)
C11 C12 C13 C8 0.3(2)
C9 C8 C13 C12 -1.8(2)
C7 C8 C13 C12 177.35(14)
C11 O1 C14 C15 179.93(13)
O1 C14 C15 C16 175.52(13)
C14 C15 C16 C17 176.69(15)
C15 C16 C17 C18 176.87(15)
C16 C17 C18 C19 175.59(16)
C17 C18 C19 C20 174.91(16)
C18 C19 C20 C21 172.52(15)
C22 O2 C21 O3 -1.2(3)
C22 O2 C21 C20 177.23(15)
C19 C20 C21 O3 -16.7(3)
C19 C20 C21 O2 164.90(15)
O4 C23 C24 C25 61.7(5)
C23 C24 C25 C26 -177.8(4)
O4 C33 C34 C35 -54.(5)
C33 C34 C35 C26 -89.(5)
C24 C25 C26 C27 167.0(3)
C34 C35 C26 C27 -171.(2)
C25 C26 C27 C28 -176.7(5)
C35 C26 C27 C38 164.7(18)
C26 C27 C28 C29 177.4(6)
C27 C28 C29 C30 177.9(7)
C26 C27 C38 C39 105.(2)
C27 C38 C39 C40 -176.6(12)
